data_9016651
loop_
_publ_author_name
'Zachariasen, W.'
'Mooney, R.'

_publ_section_title
;
 The Structure of the Hypophosphite Group as Determined from the Crystal
 Lattice of Ammonium Hypophosphite
 _cod_database_code 1010304
;
_journal_name_full 'Journal of Chemical Physics'
_journal_page_first 34
_journal_page_last 37
_journal_paper_doi 10.1063/1.1749354
_journal_volume 2
_journal_year 1934
_chemical_formula_sum 'H6 N O2 P'
_space_group_IT_number 67
_symmetry_space_group_name_Hall '-A 2b 2b'
_symmetry_space_group_name_H-M 'A b m m'
_cell_angle_alpha 90
_cell_angle_beta 90
_cell_angle_gamma 90
_cell_formula_units_Z 4
_cell_length_a 3.98
_cell_length_b 7.57
_cell_length_c 11.47
_cell_volume 345.575
_database_code_amcsd 0017230
_exptl_crystal_density_diffrn 1.518
_cod_duplicate_entry 1010304
_cod_original_formula_sum 'N P O2 H2'
_cod_database_code 9016651
_amcsd_formula_title 'H6 N O2 P'

loop_
_space_group_symop_operation_xyz
x,y,z
x,1/2+y,1/2+z
x,1/2+y,-z
x,+y,1/2-z
-x,1/2-y,z
-x,-y,1/2+z
x,-y,z
x,1/2-y,1/2+z
-x,y,-z
-x,1/2+y,1/2-z
-x,1/2+y,z
-x,+y,1/2+z
x,1/2-y,-z
x,-y,1/2-z
-x,-y,-z
-x,1/2-y,1/2-z

loop_
_atom_site_label
_atom_site_type_symbol
_atom_site_fract_x
_atom_site_fract_y
_atom_site_fract_z
_atom_site_attached_hydrogens
N1 N 0.00000 0.25000 0.00000 4
P1 P 0.54200 0.00000 0.25000 0
O1 O 0.34700 0.00000 0.13600 0
H1 H -0.80600 0.35800 0.25000 0

loop_
_cod_changelog_entry_id
_cod_changelog_entry_author
_cod_changelog_entry_date
_cod_changelog_entry_text
1 'Vaitkus, Antanas' 2024-12-10T18:14:27+02:00
;
 Added the '_atom_site_type_symbol' data item and updated the
 '_chemical_formula_sum' data value to include the attached hydrogen atoms.
;

loop_
_cod_related_entry_id
_cod_related_entry_database
_cod_related_entry_code
1 AMCSD 0017230
